data_7129276
loop_
_publ_author_name
'Alberto, Roger'
'Lengacher, Raphael'
'Wang, Youchao'
'Braband, Henrik'
'Blacque, Olivier'
'Gasser, Gilles'

_publ_section_title
;
 Organometallic Small Molecule Kinase Inhibitors -- Direct Incorporation
 of Re and 99mTc into Opaganib&#x00AE;
;
_journal_name_full 'Chemical Communications'
_journal_paper_doi 10.1039/D1CC03678E
_journal_year 2021
_chemical_absolute_configuration ad
_chemical_formula_moiety 'C15 H15 Cl O2'
_chemical_formula_sum 'C15 H15 Cl O2'
_chemical_formula_weight 262.72
_space_group_crystal_system orthorhombic
_space_group_IT_number 29
_space_group_name_Hall 'P 2c -2ac'
_space_group_name_H-M_alt 'P c a 21'
_atom_sites_solution_hydrogens geom
_atom_sites_solution_primary dual
_audit_creation_date 2021-04-06
_audit_creation_method
;
Olex2 1.3
(compiled 2020.11.12 svn.r5f609507 for OlexSys, GUI svn.r6272)
;
_audit_update_record
;
2021-07-06 deposited with the CCDC.	2021-11-19 downloaded from the CCDC.
;
_cell_angle_alpha 90
_cell_angle_beta 90
_cell_angle_gamma 90
_cell_formula_units_Z 4
_cell_length_a 25.9451(7)
_cell_length_b 4.24250(10)
_cell_length_c 11.7127(3)
_cell_measurement_reflns_used 7092
_cell_measurement_temperature 160(1)
_cell_measurement_theta_max 75.9660
_cell_measurement_theta_min 3.3830
_cell_volume 1289.24(6)
_computing_cell_refinement 'CrysAlisPro 1.171.40.68a (Rigaku OD, 2019)'
_computing_data_collection 'CrysAlisPro 1.171.40.68a (Rigaku OD, 2019)'
_computing_data_reduction 'CrysAlisPro 1.171.40.68a (Rigaku OD, 2019)'
_computing_molecular_graphics 'Olex2 1.3 (Dolomanov et al., 2009)'
_computing_publication_material 'Olex2 1.3 (Dolomanov et al., 2009)'
_computing_structure_refinement 'SHELXL (Sheldrick, 2015b)'
_computing_structure_solution 'SHELXT (Sheldrick, 2015a)'
_diffrn_ambient_environment N~2~
_diffrn_ambient_temperature 160(1)
_diffrn_detector 'CCD plate'
_diffrn_detector_area_resol_mean 10.3801
_diffrn_detector_type Atlas
_diffrn_measured_fraction_theta_full 1.000
_diffrn_measured_fraction_theta_max 0.996
_diffrn_measurement_details
;
List of Runs (angles in degrees, time in seconds):

  # Type    Start    End  Width  t~exp~   \w     \q     \k     \f   Frames
#--------------------------------------------------------------------------
  1  \w    -79.00  37.00   0.80    0.80    --  -41.74  19.00 120.00  145
  2  \w    -64.00  30.40   0.80    0.80    --  -41.74  37.00-150.00  118
  3  \w     10.00  41.20   0.80    0.80    --   41.74  78.00  54.93   39
  4  \w    -31.00  63.40   0.80    0.80    --   41.74 -37.00 -90.00  118
  5  \w     27.00  95.80   0.80    0.80    --   41.74-125.00 -60.00   86
  6  \w    -31.00  63.40   0.80    0.80    --   41.74 -37.00 120.00  118
  7  \w    103.00 177.40   0.80    1.50    --  111.00  77.00  90.00   93
  8  \w     31.00 155.00   0.80    1.50    --  111.00 -15.00 -30.00  155
  9  \w     41.00 123.40   0.80    1.50    --  111.00-140.00  58.84  103
 10  \w     36.00 108.00   0.80    1.50    --  111.00-111.00 -60.00   90
 11  \w     36.00 108.00   0.80    1.50    --  111.00-111.00  30.00   90
 12  \w     31.00 155.00   0.80    1.50    --  111.00 -15.00-180.00  155
 13  \w     36.00 108.00   0.80    1.50    --  111.00-111.00-150.00   90
 14  \w     41.00 138.60   0.80    1.50    --  111.00 -61.00 -30.00  122
 15  \w     40.00 134.40   0.80    1.50    --  111.00 -45.00 150.00  118
 16  \w     87.00 177.40   0.80    1.50    --  111.00  45.00   0.00  113
 17  \w    104.00 177.60   0.80    1.50    --  111.00 111.00 -60.00   92
 18  \w     40.00 134.40   0.80    1.50    --  111.00 -45.00   0.00  118
 19  \w     36.00 108.00   0.80    1.50    --  111.00-111.00-120.00   90
 20  \w     36.00 108.00   0.80    1.50    --  111.00-111.00-180.00   90
 21  \w     30.00 106.00   0.80    1.50    --  111.00 -94.00  30.00   95
 22  \w     36.00 108.00   0.80    1.50    --  111.00-111.00 120.00   90
 23  \w     36.00 108.00   0.80    1.50    --  111.00-111.00 -30.00   90
 24  \w    104.00 177.60   0.80    1.50    --  111.00 111.00 -30.00   92
 25  \w     34.00 106.80   0.80    1.50    --  111.00-104.00 -12.32   91
 26  \w     41.00 122.60   0.80    1.50    --  111.00-138.00-170.94  102
 27  \w   -112.00 -16.00   0.80    0.80    --  -41.74 -57.00  60.00  120
 28  \w     11.00  40.60   0.80    0.80    --   41.74  76.00-119.50   37
 29  \w      9.00  41.00   0.80    0.80    --   41.74  82.00 117.07   40
 30  \w     10.00  41.20   0.80    0.80    --   41.74  77.00  -1.86   39
 31  \w     10.00  41.20   0.80    0.80    --   41.74  78.00 -39.84   39
 32  \w     10.00  41.20   0.80    0.80    --   41.74  78.00-153.36   39
 33  \w     87.00 177.40   0.80    1.50    --  111.00  30.00-150.00  113
 34  \w     66.00 178.00   0.80    1.50    --  111.00  15.00 -60.00  140
 35  \w     87.00 177.40   0.80    1.50    --  111.00  45.00  60.00  113
;
_diffrn_measurement_device 'four-circle diffractometer'
_diffrn_measurement_device_type 'SuperNova, Dual, Cu at home/near, Atlas'
_diffrn_measurement_method '\w scans'
_diffrn_orient_matrix_type 'CrysAlisPro convention (1999,Acta A55,543-557)'
_diffrn_orient_matrix_UB_11 -0.0521355000
_diffrn_orient_matrix_UB_12 -0.0289264000
_diffrn_orient_matrix_UB_13 0.0621588000
_diffrn_orient_matrix_UB_21 0.0284642000
_diffrn_orient_matrix_UB_22 -0.0361291000
_diffrn_orient_matrix_UB_23 0.1147417000
_diffrn_orient_matrix_UB_31 -0.0013120000
_diffrn_orient_matrix_UB_32 0.3599232000
_diffrn_orient_matrix_UB_33 0.0165482000
_diffrn_radiation_monochromator mirror
_diffrn_radiation_probe x-ray
_diffrn_radiation_type 'Cu K\a'
_diffrn_radiation_wavelength 1.54184
_diffrn_reflns_av_R_equivalents 0.0505
_diffrn_reflns_av_unetI/netI 0.0213
_diffrn_reflns_Laue_measured_fraction_full 1.000
_diffrn_reflns_Laue_measured_fraction_max 0.996
_diffrn_reflns_limit_h_max 32
_diffrn_reflns_limit_h_min -32
_diffrn_reflns_limit_k_max 5
_diffrn_reflns_limit_k_min -3
_diffrn_reflns_limit_l_max 14
_diffrn_reflns_limit_l_min -14
_diffrn_reflns_number 18917
_diffrn_reflns_point_group_measured_fraction_full 0.997
_diffrn_reflns_point_group_measured_fraction_max 0.986
_diffrn_reflns_theta_full 67.684
_diffrn_reflns_theta_max 76.313
_diffrn_reflns_theta_min 3.407
_diffrn_source 'micro-focus sealed X-ray tube'
_diffrn_source_type 'SuperNova (Cu) X-ray Source'
_exptl_absorpt_coefficient_mu 2.546
_exptl_absorpt_correction_T_max 0.860
_exptl_absorpt_correction_T_min 0.613
_exptl_absorpt_correction_type analytical
_exptl_absorpt_process_details
;
CrysAlisPro 1.171.40.68a (Rigaku Oxford Diffraction, 2019)
Analytical numeric absorption correction using a multifaceted crystal
model based on expressions derived by R.C. Clark & J.S. Reid.
(Clark, R. C. & Reid, J. S. (1995). Acta Cryst. A51, 887-897)
Empirical absorption correction using spherical harmonics,
 implemented in SCALE3 ABSPACK scaling algorithm.
;
_exptl_crystal_colour colourless
_exptl_crystal_density_diffrn 1.354
_exptl_crystal_description plate
_exptl_crystal_F_000 552
_exptl_crystal_size_max 0.36
_exptl_crystal_size_mid 0.18
_exptl_crystal_size_min 0.06
_refine_diff_density_max 0.425
_refine_diff_density_min -0.301
_refine_diff_density_rms 0.064
_refine_ls_abs_structure_details
;
 Flack x determined using 1127 quotients [(I+)-(I-)]/[(I+)+(I-)]
 (Parsons, Flack and Wagner, Acta Cryst. B69 (2013) 249-259).
;
_refine_ls_abs_structure_Flack 0.000(17)
_refine_ls_extinction_method none
_refine_ls_goodness_of_fit_ref 1.160
_refine_ls_hydrogen_treatment constr
_refine_ls_matrix_type full
_refine_ls_number_parameters 165
_refine_ls_number_reflns 2682
_refine_ls_number_restraints 1
_refine_ls_restrained_S_all 1.160
_refine_ls_R_factor_all 0.0565
_refine_ls_R_factor_gt 0.0545
_refine_ls_shift/su_max 0.000
_refine_ls_shift/su_mean 0.000
_refine_ls_structure_factor_coef Fsqd
_refine_ls_weighting_details 'w=1/[\s^2^(Fo^2^)+(0.0506P)^2^+2.2480P] where P=(Fo^2^+2Fc^2^)/3'
_refine_ls_weighting_scheme calc
_refine_ls_wR_factor_gt 0.1522
_refine_ls_wR_factor_ref 0.1533
_reflns_Friedel_coverage 0.882
_reflns_Friedel_fraction_full 0.994
_reflns_Friedel_fraction_max 0.975
_reflns_number_gt 2567
_reflns_number_total 2682
_reflns_threshold_expression 'I > 2\s(I)'
_cod_data_source_file d1cc03678e2.cif
_cod_data_source_block 3
_cod_database_code 7129276
_shelx_shelxl_version_number 2018/3
_shelx_space_group_comment
;
The symmetry employed for this shelxl refinement is uniquely defined
by the following loop, which should always be used as a source of
symmetry information in preference to the above space-group names.
They are only intended as comments.
;
_shelx_estimated_absorpt_t_max 0.862
_shelx_estimated_absorpt_t_min 0.461
_olex2_refinement_description
;
1. Fixed Uiso
 At 1.2 times of:
  All C(H) groups, All C(H,H) groups
 At 1.5 times of:
  All C(H,H,H) groups
2.a Secondary CH2 refined with riding coordinates:
 C11(H11A,H11B), C14(H14A,H14B)
2.b Aromatic/amide H refined with riding coordinates:
 C2(H2), C3(H3), C5(H5), C6(H6), C8(H8)
2.c Idealised Me refined as rotating group:
 C12(H12A,H12B,H12C), C15(H15A,H15B,H15C)
;

loop_
_space_group_symop_operation_xyz
'x, y, z'
'-x, -y, z+1/2'
'x+1/2, -y, z'
'-x+1/2, y, z+1/2'

loop_
_atom_site_label
_atom_site_type_symbol
_atom_site_fract_x
_atom_site_fract_y
_atom_site_fract_z
_atom_site_U_iso_or_equiv
_atom_site_adp_type
_atom_site_occupancy
_atom_site_site_symmetry_order
_atom_site_calc_flag
_atom_site_refinement_flags_posn
_atom_site_refinement_flags_adp
_atom_site_refinement_flags_occupancy
_atom_site_disorder_assembly
_atom_site_disorder_group
C1 C 0.6147(2) 0.2841(12) 0.3809(4) 0.0283(10) Uani 1 1 d . . . . .
C2 C 0.5633(2) 0.3682(14) 0.3817(5) 0.0356(12) Uani 1 1 d . . . . .
H2 H 0.550858 0.499992 0.441213 0.043 Uiso 1 1 calc R U . . .
C3 C 0.5291(2) 0.2658(15) 0.2981(5) 0.0380(13) Uani 1 1 d . . . . .
H3 H 0.494121 0.331907 0.299055 0.046 Uiso 1 1 calc R U . . .
C4 C 0.5469(2) 0.0663(15) 0.2136(5) 0.0373(13) Uani 1 1 d . . . . .
C5 C 0.5977(2) -0.0263(15) 0.2106(5) 0.0374(13) Uani 1 1 d . . . . .
H5 H 0.609655 -0.160675 0.151369 0.045 Uiso 1 1 calc R U . . .
C6 C 0.6316(2) 0.0780(14) 0.2948(4) 0.0342(12) Uani 1 1 d . . . . .
H6 H 0.666444 0.009136 0.293990 0.041 Uiso 1 1 calc R U . . .
C7 C 0.6508(2) 0.3939(12) 0.4694(4) 0.0284(10) Uani 1 1 d . . . . .
C8 C 0.7019(2) 0.3476(12) 0.4755(4) 0.0323(11) Uani 1 1 d . . . . .
H8 H 0.721646 0.232786 0.421199 0.039 Uiso 1 1 calc R U . . .
C9 C 0.7229(2) 0.4986(14) 0.5773(5) 0.0349(12) Uani 1 1 d . . . . .
C10 C 0.6843(2) 0.6465(12) 0.6325(5) 0.0336(12) Uani 1 1 d . . . . .
C11 C 0.6344(2) 0.5903(13) 0.5698(4) 0.0324(11) Uani 1 1 d . . . . .
H11A H 0.609461 0.475424 0.618300 0.039 Uiso 1 1 calc R U . . .
H11B H 0.618805 0.791504 0.544645 0.039 Uiso 1 1 calc R U . . .
C12 C 0.7790(2) 0.4814(16) 0.6079(6) 0.0448(14) Uani 1 1 d . . . . .
H12A H 0.790824 0.262589 0.602233 0.067 Uiso 1 1 calc R U . . .
H12B H 0.783906 0.557200 0.686175 0.067 Uiso 1 1 calc R U . . .
H12C H 0.798926 0.613289 0.555222 0.067 Uiso 1 1 calc R U . . .
C13 C 0.6890(2) 0.8296(14) 0.7380(5) 0.0369(12) Uani 1 1 d . . . . .
C14 C 0.6437(3) 1.1309(15) 0.8749(5) 0.0424(14) Uani 1 1 d . . . . .
H14A H 0.670633 1.295775 0.870917 0.051 Uiso 1 1 calc R U . . .
H14B H 0.651226 0.992278 0.940855 0.051 Uiso 1 1 calc R U . . .
C15 C 0.5918(3) 1.2783(18) 0.8882(6) 0.0509(16) Uani 1 1 d . . . . .
H15A H 0.586105 1.429701 0.826280 0.076 Uiso 1 1 calc R U . . .
H15B H 0.589978 1.387723 0.961792 0.076 Uiso 1 1 calc R U . . .
H15C H 0.565225 1.114326 0.885271 0.076 Uiso 1 1 calc R U . . .
Cl1 Cl 0.50406(6) -0.0667(4) 0.11017(14) 0.0492(4) Uani 1 1 d . . . . .
O1 O 0.72796(17) 0.8743(11) 0.7913(4) 0.0476(11) Uani 1 1 d . . . . .
O2 O 0.64294(15) 0.9480(10) 0.7698(3) 0.0361(9) Uani 1 1 d . . . . .

loop_
_atom_site_aniso_label
_atom_site_aniso_U_11
_atom_site_aniso_U_22
_atom_site_aniso_U_33
_atom_site_aniso_U_23
_atom_site_aniso_U_13
_atom_site_aniso_U_12
C1 0.044(3) 0.021(2) 0.020(2) 0.004(2) 0.001(2) -0.003(2)
C2 0.041(3) 0.041(3) 0.025(2) 0.001(2) 0.004(2) -0.002(2)
C3 0.036(3) 0.040(3) 0.038(3) 0.007(3) -0.002(2) 0.000(2)
C4 0.044(3) 0.042(3) 0.026(3) 0.009(2) -0.004(2) -0.010(3)
C5 0.047(3) 0.040(3) 0.026(3) -0.003(2) 0.004(2) -0.003(3)
C6 0.037(3) 0.037(3) 0.029(3) -0.001(2) 0.003(2) -0.001(2)
C7 0.044(3) 0.021(2) 0.020(2) 0.0038(19) 0.002(2) -0.003(2)
C8 0.048(3) 0.025(2) 0.023(2) 0.001(2) 0.002(2) -0.002(2)
C9 0.041(3) 0.030(3) 0.033(3) 0.005(2) 0.000(2) -0.001(2)
C10 0.042(3) 0.026(2) 0.032(3) 0.010(2) -0.003(2) -0.002(2)
C11 0.040(3) 0.026(2) 0.030(2) 0.005(2) 0.001(2) -0.002(2)
C12 0.038(3) 0.051(4) 0.045(3) -0.011(3) -0.003(3) 0.002(2)
C13 0.043(3) 0.032(3) 0.036(3) 0.009(2) -0.002(2) -0.001(2)
C14 0.063(4) 0.034(3) 0.030(3) -0.003(2) -0.004(3) 0.001(3)
C15 0.060(4) 0.052(4) 0.040(3) -0.011(3) 0.010(3) -0.004(3)
Cl1 0.0504(8) 0.0594(9) 0.0377(6) 0.0002(8) -0.0093(6) -0.0101(7)
O1 0.050(2) 0.047(3) 0.046(2) -0.011(2) -0.012(2) 0.002(2)
O2 0.046(2) 0.034(2) 0.0281(18) -0.0036(16) -0.0024(16) -0.0011(17)

loop_
_atom_type_symbol
_atom_type_description
_atom_type_scat_dispersion_real
_atom_type_scat_dispersion_imag
_atom_type_scat_source
C C 0.0181 0.0091 'International Tables Vol C Tables 4.2.6.8 and 6.1.1.4'
H H 0.0000 0.0000 'International Tables Vol C Tables 4.2.6.8 and 6.1.1.4'
Cl Cl 0.3639 0.7018 'International Tables Vol C Tables 4.2.6.8 and 6.1.1.4'
O O 0.0492 0.0322 'International Tables Vol C Tables 4.2.6.8 and 6.1.1.4'

loop_
_exptl_crystal_face_index_h
_exptl_crystal_face_index_k
_exptl_crystal_face_index_l
_exptl_crystal_face_perp_dist
1 0 0 0.0389
-1 0 0 0.0249
0 0 -1 0.0849
1 0 5 0.0968
0 1 5 0.0737
-1 2 -3 0.1668
1 -3 1 0.1627
-5 1 0 0.1218
-11 1 -6 0.0746
-14 1 4 0.0486
14 0 -4 0.0610
10 0 -6 0.0722

loop_
_geom_angle_atom_site_label_1
_geom_angle_atom_site_label_2
_geom_angle_atom_site_label_3
_geom_angle
_geom_angle_site_symmetry_1
_geom_angle_site_symmetry_3
_geom_angle_publ_flag
C2 C1 C6 117.9(5) . . ?
C2 C1 C7 121.8(5) . . ?
C6 C1 C7 120.3(5) . . ?
C1 C2 H2 119.0 . . ?
C1 C2 C3 122.0(5) . . ?
C3 C2 H2 119.0 . . ?
C2 C3 H3 120.6 . . ?
C4 C3 C2 118.8(5) . . ?
C4 C3 H3 120.6 . . ?
C3 C4 Cl1 119.0(5) . . ?
C5 C4 C3 120.9(5) . . ?
C5 C4 Cl1 120.1(5) . . ?
C4 C5 H5 120.1 . . ?
C4 C5 C6 119.7(5) . . ?
C6 C5 H5 120.1 . . ?
C1 C6 H6 119.7 . . ?
C5 C6 C1 120.6(5) . . ?
C5 C6 H6 119.7 . . ?
C1 C7 C11 123.2(5) . . ?
C8 C7 C1 128.2(5) . . ?
C8 C7 C11 108.6(5) . . ?
C7 C8 H8 124.9 . . ?
C7 C8 C9 110.3(5) . . ?
C9 C8 H8 124.9 . . ?
C8 C9 C12 122.4(5) . . ?
C10 C9 C8 108.7(5) . . ?
C10 C9 C12 129.0(6) . . ?
C9 C10 C11 109.3(5) . . ?
C9 C10 C13 126.2(5) . . ?
C13 C10 C11 124.5(5) . . ?
C7 C11 C10 103.1(4) . . ?
C7 C11 H11A 111.1 . . ?
C7 C11 H11B 111.1 . . ?
C10 C11 H11A 111.1 . . ?
C10 C11 H11B 111.1 . . ?
H11A C11 H11B 109.1 . . ?
C9 C12 H12A 109.5 . . ?
C9 C12 H12B 109.5 . . ?
C9 C12 H12C 109.5 . . ?
H12A C12 H12B 109.5 . . ?
H12A C12 H12C 109.5 . . ?
H12B C12 H12C 109.5 . . ?
O1 C13 C10 126.3(6) . . ?
O1 C13 O2 122.9(6) . . ?
O2 C13 C10 110.9(5) . . ?
H14A C14 H14B 108.5 . . ?
C15 C14 H14A 110.2 . . ?
C15 C14 H14B 110.2 . . ?
O2 C14 H14A 110.2 . . ?
O2 C14 H14B 110.2 . . ?
O2 C14 C15 107.4(5) . . ?
C14 C15 H15A 109.5 . . ?
C14 C15 H15B 109.5 . . ?
C14 C15 H15C 109.5 . . ?
H15A C15 H15B 109.5 . . ?
H15A C15 H15C 109.5 . . ?
H15B C15 H15C 109.5 . . ?
C13 O2 C14 114.8(5) . . ?

loop_
_geom_bond_atom_site_label_1
_geom_bond_atom_site_label_2
_geom_bond_distance
_geom_bond_site_symmetry_2
_geom_bond_publ_flag
C1 C2 1.381(7) . ?
C1 C6 1.405(7) . ?
C1 C7 1.473(7) . ?
C2 H2 0.9500 . ?
C2 C3 1.390(8) . ?
C3 H3 0.9500 . ?
C3 C4 1.382(8) . ?
C4 C5 1.376(8) . ?
C4 Cl1 1.739(6) . ?
C5 H5 0.9500 . ?
C5 C6 1.393(8) . ?
C6 H6 0.9500 . ?
C7 C8 1.343(8) . ?
C7 C11 1.502(7) . ?
C8 H8 0.9500 . ?
C8 C9 1.459(8) . ?
C9 C10 1.347(8) . ?
C9 C12 1.501(7) . ?
C10 C11 1.506(7) . ?
C10 C13 1.464(8) . ?
C11 H11A 0.9900 . ?
C11 H11B 0.9900 . ?
C12 H12A 0.9800 . ?
C12 H12B 0.9800 . ?
C12 H12C 0.9800 . ?
C13 O1 1.203(7) . ?
C13 O2 1.349(7) . ?
C14 H14A 0.9900 . ?
C14 H14B 0.9900 . ?
C14 C15 1.493(9) . ?
C14 O2 1.456(7) . ?
C15 H15A 0.9800 . ?
C15 H15B 0.9800 . ?
C15 H15C 0.9800 . ?

loop_
_geom_hbond_atom_site_label_D
_geom_hbond_atom_site_label_H
_geom_hbond_atom_site_label_A
_geom_hbond_distance_DH
_geom_hbond_distance_HA
_geom_hbond_distance_DA
_geom_hbond_angle_DHA
_geom_hbond_site_symmetry_A
_geom_hbond_publ_flag
C12 H12B O1 0.98 2.33 3.024(8) 127.1 . yes

loop_
_geom_torsion_atom_site_label_1
_geom_torsion_atom_site_label_2
_geom_torsion_atom_site_label_3
_geom_torsion_atom_site_label_4
_geom_torsion
_geom_torsion_site_symmetry_1
_geom_torsion_site_symmetry_2
_geom_torsion_site_symmetry_3
_geom_torsion_site_symmetry_4
_geom_torsion_publ_flag
C1 C2 C3 C4 2.0(9) . . . . ?
C1 C7 C8 C9 179.7(5) . . . . ?
C1 C7 C11 C10 -178.8(4) . . . . ?
C2 C1 C6 C5 2.6(8) . . . . ?
C2 C1 C7 C8 -175.5(5) . . . . ?
C2 C1 C7 C11 3.1(8) . . . . ?
C2 C3 C4 C5 -1.1(8) . . . . ?
C2 C3 C4 Cl1 179.1(5) . . . . ?
C3 C4 C5 C6 1.1(9) . . . . ?
C4 C5 C6 C1 -1.9(8) . . . . ?
C6 C1 C2 C3 -2.7(8) . . . . ?
C6 C1 C7 C8 7.1(8) . . . . ?
C6 C1 C7 C11 -174.3(5) . . . . ?
C7 C1 C2 C3 179.8(5) . . . . ?
C7 C1 C6 C5 -179.8(5) . . . . ?
C7 C8 C9 C10 -1.7(6) . . . . ?
C7 C8 C9 C12 178.8(5) . . . . ?
C8 C7 C11 C10 0.1(6) . . . . ?
C8 C9 C10 C11 1.7(6) . . . . ?
C8 C9 C10 C13 -179.3(5) . . . . ?
C9 C10 C11 C7 -1.1(6) . . . . ?
C9 C10 C13 O1 -0.3(9) . . . . ?
C9 C10 C13 O2 179.5(5) . . . . ?
C10 C13 O2 C14 179.3(5) . . . . ?
C11 C7 C8 C9 0.9(6) . . . . ?
C11 C10 C13 O1 178.5(6) . . . . ?
C11 C10 C13 O2 -1.6(7) . . . . ?
C12 C9 C10 C11 -178.8(6) . . . . ?
C12 C9 C10 C13 0.2(10) . . . . ?
C13 C10 C11 C7 179.8(5) . . . . ?
C15 C14 O2 C13 172.4(5) . . . . ?
Cl1 C4 C5 C6 -179.1(4) . . . . ?
O1 C13 O2 C14 -0.9(8) . . . . ?
